data_4107763
loop_
_publ_author_name
'Elky Almaraz'
'Queite A. de Paula'
'Qin Liu'
'Joseph H. Reibenspies'
'Marcetta Y. Darensbourg'
'Nicholas P. Farrell'

_publ_section_title
;
 Thiolate Bridging and Metal Exchange in Adducts of a Zinc Finger Model
 and PtII Complexes: Biomimetic Studies of Protein/Pt/DNA Interactions
;
_journal_name_full 'Journal of the American Chemical Society'
_journal_page_first 6272
_journal_page_last 6280
_journal_paper_doi 10.1021/ja711254q
_journal_volume 130
_journal_year 2008
_chemical_formula_sum 'C14 H37 Cl2 N5 O2 Pt S2 Zn'
_chemical_formula_weight 702.97
_chemical_name_systematic
; 
 ? 
;
_space_group_IT_number 14
_symmetry_cell_setting monoclinic
_symmetry_space_group_name_Hall '-P 2ybc'
_symmetry_space_group_name_H-M 'P 1 21/c 1'
_atom_sites_solution_hydrogens geom
_atom_sites_solution_primary direct
_atom_sites_solution_secondary difmap
_audit_creation_method SHELXL-97
_cell_angle_alpha 90.00
_cell_angle_beta 112.923(2)
_cell_angle_gamma 90.00
_cell_formula_units_Z 4
_cell_length_a 14.372(3)
_cell_length_b 12.196(2)
_cell_length_c 14.497(3)
_cell_measurement_reflns_used 9370
_cell_measurement_temperature 110(2)
_cell_measurement_theta_max 0.00
_cell_measurement_theta_min 0.00
_cell_volume 2340.4(8)
_computing_cell_refinement 'Bruker APEX 2'
_computing_data_collection 'Bruker APEX 2'
_computing_data_reduction 'Bruker SAINT'
_computing_molecular_graphics 'Bruker SHELXTL'
_computing_publication_material 'Bruker SHELXTL'
_computing_structure_refinement 'SHELXL-97 (Sheldrick, 1997)'
_computing_structure_solution 'SHELXS-97 (Sheldrick, 1990)'
_diffrn_ambient_temperature 110(2)
_diffrn_measured_fraction_theta_full 0.988
_diffrn_measured_fraction_theta_max 0.988
_diffrn_measurement_device_type 'CCD area detector'
_diffrn_measurement_method 'phi and omega scans'
_diffrn_radiation_monochromator graphite
_diffrn_radiation_source 'fine-focus sealed tube'
_diffrn_radiation_type MoK\a
_diffrn_radiation_wavelength 0.71073
_diffrn_reflns_av_R_equivalents 0.0382
_diffrn_reflns_av_sigmaI/netI 0.0261
_diffrn_reflns_limit_h_max 17
_diffrn_reflns_limit_h_min -17
_diffrn_reflns_limit_k_max 14
_diffrn_reflns_limit_k_min -14
_diffrn_reflns_limit_l_max 17
_diffrn_reflns_limit_l_min -17
_diffrn_reflns_number 21570
_diffrn_reflns_theta_full 25.00
_diffrn_reflns_theta_max 25.00
_diffrn_reflns_theta_min 2.26
_exptl_absorpt_coefficient_mu 7.422
_exptl_absorpt_correction_T_max 0.7079
_exptl_absorpt_correction_T_min 0.5240
_exptl_absorpt_correction_type multi-scan
_exptl_absorpt_process_details sadabs
_exptl_crystal_colour yellow
_exptl_crystal_density_diffrn 1.995
_exptl_crystal_description needle
_exptl_crystal_F_000 1384
_exptl_crystal_size_max 0.10
_exptl_crystal_size_mid 0.05
_exptl_crystal_size_min 0.05
_refine_diff_density_max 0.628
_refine_diff_density_min -0.465
_refine_diff_density_rms 0.092
_refine_ls_extinction_method none
_refine_ls_goodness_of_fit_ref 1.030
_refine_ls_hydrogen_treatment constr
_refine_ls_matrix_type full
_refine_ls_number_parameters 256
_refine_ls_number_reflns 4071
_refine_ls_number_restraints 0
_refine_ls_restrained_S_all 1.030
_refine_ls_R_factor_all 0.0229
_refine_ls_R_factor_gt 0.0187
_refine_ls_shift/su_max 0.001
_refine_ls_shift/su_mean 0.000
_refine_ls_structure_factor_coef Fsqd
_refine_ls_weighting_details 'calc w=1/[\s^2^(Fo^2^)+(0.0165P)^2^+1.6774P] where P=(Fo^2^+2Fc^2^)/3'
_refine_ls_weighting_scheme calc
_refine_ls_wR_factor_gt 0.0402
_refine_ls_wR_factor_ref 0.0417
_reflns_number_gt 3674
_reflns_number_total 4071
_reflns_threshold_expression >2sigma(I)
_cod_data_source_file ja711254q-file003.cif
_cod_data_source_block ea
_cod_original_cell_volume 2340.3(7)
_cod_database_code 4107763

loop_
_symmetry_equiv_pos_as_xyz
'x, y, z'
'-x, y+1/2, -z+1/2'
'-x, -y, -z'
'x, -y-1/2, z-1/2'

loop_
_atom_site_label
_atom_site_type_symbol
_atom_site_fract_x
_atom_site_fract_y
_atom_site_fract_z
_atom_site_U_iso_or_equiv
_atom_site_adp_type
_atom_site_occupancy
_atom_site_symmetry_multiplicity
_atom_site_calc_flag
_atom_site_refinement_flags
Pt1 Pt 0.178884(9) 0.068645(10) 0.379795(9) 0.01565(5) Uani 1 1 d .
Zn1 Zn 0.36472(3) 0.17727(3) 0.56221(3) 0.01704(9) Uani 1 1 d .
Cl1 Cl 0.51016(6) 0.27306(7) 0.60749(6) 0.02470(19) Uani 1 1 d .
Cl2 Cl 0.08316(7) 0.83959(7) 0.53155(7) 0.0285(2) Uani 1 1 d .
S1 S 0.22107(6) 0.25026(7) 0.41874(6) 0.01863(18) Uani 1 1 d .
S2 S 0.34951(6) 0.02868(7) 0.44646(6) 0.01806(18) Uani 1 1 d .
N1 N 0.2820(2) 0.2332(2) 0.6488(2) 0.0194(6) Uani 1 1 d .
N2 N 0.3841(2) 0.0493(2) 0.6719(2) 0.0191(6) Uani 1 1 d .
N3 N 0.0252(2) 0.0990(3) 0.3162(3) 0.0204(7) Uani 1 1 d .
H3 H 0.008(3) 0.138(3) 0.356(3) 0.025(11) Uiso 1 1 d .
H3AA H 0.016(3) 0.123(3) 0.263(3) 0.020(11) Uiso 1 1 d .
N4 N 0.1317(2) -0.0930(2) 0.3352(2) 0.0194(6) Uani 1 1 d .
H4 H 0.127(3) -0.123(3) 0.386(3) 0.017(9) Uiso 1 1 d .
N5 N 0.2758(2) -0.1871(3) 0.1768(2) 0.0316(8) Uani 1 1 d .
H1N5 H 0.3313 -0.2024 0.2316 0.038 Uiso 1 1 d R
H2N5 H 0.2435 -0.2507 0.1533 0.038 Uiso 1 1 d R
C1 C 0.1506(3) 0.3062(3) 0.4896(3) 0.0228(8) Uani 1 1 d .
H1A H 0.1180 0.3757 0.4581 0.027 Uiso 1 1 calc R
H1B H 0.0966 0.2540 0.4861 0.027 Uiso 1 1 calc R
C2 C 0.2174(3) 0.3274(3) 0.5987(3) 0.0233(8) Uani 1 1 d .
H2A H 0.2610 0.3915 0.6026 0.028 Uiso 1 1 calc R
H2B H 0.1740 0.3462 0.6353 0.028 Uiso 1 1 calc R
C3 C 0.3564(3) 0.2696(3) 0.7482(3) 0.0262(8) Uani 1 1 d .
H3A H 0.3212 0.3142 0.7817 0.031 Uiso 1 1 calc R
H3B H 0.4078 0.3168 0.7382 0.031 Uiso 1 1 calc R
C4 C 0.4093(3) 0.1742(3) 0.8160(3) 0.0279(9) Uani 1 1 d .
H4A H 0.4636 0.2044 0.8764 0.033 Uiso 1 1 calc R
H4B H 0.3599 0.1380 0.8381 0.033 Uiso 1 1 calc R
C5 C 0.4554(3) 0.0870(3) 0.7720(3) 0.0252(8) Uani 1 1 d .
H5A H 0.5168 0.1170 0.7660 0.030 Uiso 1 1 calc R
H5B H 0.4759 0.0235 0.8181 0.030 Uiso 1 1 calc R
C6 C 0.2225(3) 0.1376(3) 0.6588(3) 0.0202(8) Uani 1 1 d .
H6A H 0.1590 0.1324 0.5985 0.024 Uiso 1 1 calc R
H6B H 0.2045 0.1486 0.7175 0.024 Uiso 1 1 calc R
C7 C 0.2829(3) 0.0294(3) 0.6718(3) 0.0211(8) Uani 1 1 d .
H7A H 0.2898 -0.0059 0.7356 0.025 Uiso 1 1 calc R
H7B H 0.2453 -0.0214 0.6165 0.025 Uiso 1 1 calc R
C8 C 0.4266(3) -0.0494(3) 0.6429(3) 0.0227(8) Uani 1 1 d .
H8A H 0.4271 -0.1105 0.6880 0.027 Uiso 1 1 calc R
H8B H 0.4975 -0.0342 0.6527 0.027 Uiso 1 1 calc R
C9 C 0.3690(3) -0.0849(3) 0.5358(3) 0.0217(8) Uani 1 1 d .
H9A H 0.3025 -0.1145 0.5290 0.026 Uiso 1 1 calc R
H9B H 0.4067 -0.1444 0.5191 0.026 Uiso 1 1 calc R
C10 C -0.0304(3) -0.0066(3) 0.2998(3) 0.0246(8) Uani 1 1 d .
H10A H -0.1002 0.0028 0.2496 0.030 Uiso 1 1 calc R
H10B H -0.0339 -0.0322 0.3632 0.030 Uiso 1 1 calc R
C11 C 0.0248(3) -0.0884(3) 0.2633(3) 0.0264(8) Uani 1 1 d .
H11A H -0.0069 -0.1615 0.2577 0.032 Uiso 1 1 calc R
H11B H 0.0214 -0.0667 0.1963 0.032 Uiso 1 1 calc R
C12 C 0.1941(3) -0.1651(3) 0.2987(3) 0.0247(8) Uani 1 1 d .
H12A H 0.1585 -0.2358 0.2762 0.030 Uiso 1 1 calc R
H12B H 0.2591 -0.1807 0.3550 0.030 Uiso 1 1 calc R
C13 C 0.2153(3) -0.1148(3) 0.2134(3) 0.0290(9) Uani 1 1 d .
H13A H 0.1503 -0.0983 0.1575 0.035 Uiso 1 1 calc R
H13B H 0.2517 -0.0447 0.2362 0.035 Uiso 1 1 calc R
O1W O 0.0512(2) 0.6364(3) 0.3943(2) 0.0503(8) Uani 1 1 d .
H1W1 H 0.0247 0.5851 0.4154 0.075 Uiso 1 1 d R
H1W2 H 0.0524 0.6980 0.4222 0.075 Uiso 1 1 d R
O1ME O 0.2464(2) 0.5712(3) 0.5046(2) 0.0517(8) Uani 1 1 d .
H1 H 0.2075 0.6198 0.4671 0.078 Uiso 1 1 d R
C1ME C 0.3233(3) 0.5585(4) 0.4709(3) 0.0475(12) Uani 1 1 d .
H1MA H 0.3839 0.5367 0.5258 0.071 Uiso 1 1 d R
H1MB H 0.3044 0.5026 0.4202 0.071 Uiso 1 1 d R
H1MC H 0.3351 0.6261 0.4432 0.071 Uiso 1 1 d R

loop_
_atom_site_aniso_label
_atom_site_aniso_U_11
_atom_site_aniso_U_22
_atom_site_aniso_U_33
_atom_site_aniso_U_23
_atom_site_aniso_U_13
_atom_site_aniso_U_12
Pt1 0.01560(8) 0.01791(8) 0.01324(7) -0.00030(5) 0.00540(5) -0.00142(5)
Zn1 0.0161(2) 0.0211(2) 0.0147(2) -0.00090(16) 0.00684(16) -0.00271(16)
Cl1 0.0206(4) 0.0310(5) 0.0237(5) -0.0034(4) 0.0099(4) -0.0090(4)
Cl2 0.0278(5) 0.0334(5) 0.0264(5) 0.0004(4) 0.0129(4) -0.0017(4)
S1 0.0191(4) 0.0185(4) 0.0183(4) 0.0002(3) 0.0072(4) -0.0016(3)
S2 0.0175(4) 0.0212(4) 0.0162(4) 0.0005(3) 0.0073(4) 0.0007(3)
N1 0.0200(15) 0.0206(15) 0.0195(15) -0.0040(12) 0.0099(13) -0.0054(12)
N2 0.0168(15) 0.0268(16) 0.0127(14) 0.0008(12) 0.0048(12) -0.0018(12)
N3 0.0195(16) 0.0250(17) 0.0159(17) 0.0018(15) 0.0062(14) -0.0005(13)
N4 0.0246(16) 0.0187(16) 0.0152(16) -0.0003(13) 0.0081(14) -0.0030(12)
N5 0.0307(18) 0.0378(19) 0.0266(18) -0.0073(15) 0.0115(15) -0.0046(15)
C1 0.0230(19) 0.0213(19) 0.024(2) -0.0020(15) 0.0091(16) 0.0001(15)
C2 0.0255(19) 0.0211(19) 0.028(2) -0.0036(15) 0.0158(17) -0.0003(15)
C3 0.027(2) 0.033(2) 0.0201(19) -0.0087(16) 0.0112(17) -0.0104(17)
C4 0.026(2) 0.039(2) 0.0145(18) -0.0062(16) 0.0036(16) -0.0100(17)
C5 0.0198(19) 0.037(2) 0.0150(18) 0.0019(16) 0.0032(15) -0.0060(16)
C6 0.0203(18) 0.0246(19) 0.0179(18) -0.0035(15) 0.0096(15) -0.0061(15)
C7 0.0231(19) 0.0243(19) 0.0189(18) -0.0018(15) 0.0115(15) -0.0054(15)
C8 0.0200(18) 0.0245(19) 0.0223(19) 0.0059(15) 0.0068(15) 0.0044(15)
C9 0.0244(19) 0.0196(18) 0.0213(19) 0.0044(15) 0.0090(16) 0.0056(15)
C10 0.0170(18) 0.029(2) 0.027(2) 0.0004(16) 0.0077(16) -0.0059(15)
C11 0.023(2) 0.025(2) 0.026(2) -0.0042(16) 0.0044(16) -0.0060(16)
C12 0.026(2) 0.0217(19) 0.025(2) -0.0037(16) 0.0083(17) -0.0013(15)
C13 0.038(2) 0.028(2) 0.024(2) -0.0061(17) 0.0155(18) -0.0007(18)
O1W 0.059(2) 0.051(2) 0.0342(17) -0.0111(15) 0.0109(15) -0.0047(16)
O1ME 0.0460(19) 0.065(2) 0.049(2) -0.0035(16) 0.0231(16) 0.0033(16)
C1ME 0.047(3) 0.065(3) 0.040(3) -0.004(2) 0.027(2) -0.006(2)

loop_
_atom_type_symbol
_atom_type_description
_atom_type_scat_dispersion_real
_atom_type_scat_dispersion_imag
_atom_type_scat_source
C C 0.0033 0.0016 'International Tables Vol C Tables 4.2.6.8 and 6.1.1.4'
H H 0.0000 0.0000 'International Tables Vol C Tables 4.2.6.8 and 6.1.1.4'
N N 0.0061 0.0033 'International Tables Vol C Tables 4.2.6.8 and 6.1.1.4'
O O 0.0106 0.0060 'International Tables Vol C Tables 4.2.6.8 and 6.1.1.4'
S S 0.1246 0.1234 'International Tables Vol C Tables 4.2.6.8 and 6.1.1.4'
Cl Cl 0.1484 0.1585 'International Tables Vol C Tables 4.2.6.8 and 6.1.1.4'
Zn Zn 0.2839 1.4301 'International Tables Vol C Tables 4.2.6.8 and 6.1.1.4'
Pt Pt -1.7033 8.3905 'International Tables Vol C Tables 4.2.6.8 and 6.1.1.4'

loop_
_geom_angle_atom_site_label_1
_geom_angle_atom_site_label_2
_geom_angle_atom_site_label_3
_geom_angle
N3 Pt1 N4 82.56(12)
N3 Pt1 S1 94.03(9)
N4 Pt1 S1 175.91(8)
N3 Pt1 S2 177.65(10)
N4 Pt1 S2 95.36(8)
S1 Pt1 S2 88.01(3)
N1 Zn1 N2 75.07(10)
N1 Zn1 Cl1 109.04(8)
N2 Zn1 Cl1 108.62(8)
N1 Zn1 S2 136.17(8)
N2 Zn1 S2 85.44(8)
Cl1 Zn1 S2 114.35(3)
N1 Zn1 S1 84.60(8)
N2 Zn1 S1 135.05(8)
Cl1 Zn1 S1 115.87(3)
S2 Zn1 S1 82.26(3)
C1 S1 Pt1 110.14(12)
C1 S1 Zn1 97.25(11)
Pt1 S1 Zn1 85.03(3)
C9 S2 Pt1 107.39(12)
C9 S2 Zn1 97.35(11)
Pt1 S2 Zn1 85.79(3)
C2 N1 C6 112.5(3)
C2 N1 C3 108.7(3)
C6 N1 C3 111.3(3)
C2 N1 Zn1 110.2(2)
C6 N1 Zn1 106.21(19)
C3 N1 Zn1 107.9(2)
C7 N2 C8 112.4(3)
C7 N2 C5 110.9(3)
C8 N2 C5 108.9(3)
C7 N2 Zn1 105.8(2)
C8 N2 Zn1 109.0(2)
C5 N2 Zn1 109.7(2)
C10 N3 Pt1 109.3(2)
C10 N3 H3 108(2)
Pt1 N3 H3 110(2)
C10 N3 H3AA 107(3)
Pt1 N3 H3AA 104(3)
H3 N3 H3AA 118(4)
C11 N4 C12 112.0(3)
C11 N4 Pt1 107.5(2)
C12 N4 Pt1 119.7(2)
C11 N4 H4 103(2)
C12 N4 H4 108(2)
Pt1 N4 H4 105(2)
C13 N5 H1N5 104.5
C13 N5 H2N5 111.1
H1N5 N5 H2N5 107.7
C2 C1 S1 112.6(2)
C2 C1 H1A 109.1
S1 C1 H1A 109.1
C2 C1 H1B 109.1
S1 C1 H1B 109.1
H1A C1 H1B 107.8
N1 C2 C1 113.6(3)
N1 C2 H2A 108.8
C1 C2 H2A 108.8
N1 C2 H2B 108.8
C1 C2 H2B 108.8
H2A C2 H2B 107.7
N1 C3 C4 112.7(3)
N1 C3 H3A 109.0
C4 C3 H3A 109.0
N1 C3 H3B 109.0
C4 C3 H3B 109.0
H3A C3 H3B 107.8
C5 C4 C3 117.0(3)
C5 C4 H4A 108.0
C3 C4 H4A 108.0
C5 C4 H4B 108.0
C3 C4 H4B 108.0
H4A C4 H4B 107.3
N2 C5 C4 112.3(3)
N2 C5 H5A 109.1
C4 C5 H5A 109.1
N2 C5 H5B 109.1
C4 C5 H5B 109.1
H5A C5 H5B 107.9
N1 C6 C7 111.3(3)
N1 C6 H6A 109.4
C7 C6 H6A 109.4
N1 C6 H6B 109.4
C7 C6 H6B 109.4
H6A C6 H6B 108.0
N2 C7 C6 111.5(3)
N2 C7 H7A 109.3
C6 C7 H7A 109.3
N2 C7 H7B 109.3
C6 C7 H7B 109.3
H7A C7 H7B 108.0
N2 C8 C9 113.7(3)
N2 C8 H8A 108.8
C9 C8 H8A 108.8
N2 C8 H8B 108.8
C9 C8 H8B 108.8
H8A C8 H8B 107.7
C8 C9 S2 112.3(2)
C8 C9 H9A 109.1
S2 C9 H9A 109.1
C8 C9 H9B 109.1
S2 C9 H9B 109.1
H9A C9 H9B 107.9
N3 C10 C11 107.9(3)
N3 C10 H10A 110.1
C11 C10 H10A 110.1
N3 C10 H10B 110.1
C11 C10 H10B 110.1
H10A C10 H10B 108.4
N4 C11 C10 109.0(3)
N4 C11 H11A 109.9
C10 C11 H11A 109.9
N4 C11 H11B 109.9
C10 C11 H11B 109.9
H11A C11 H11B 108.3
N4 C12 C13 113.0(3)
N4 C12 H12A 109.0
C13 C12 H12A 109.0
N4 C12 H12B 109.0
C13 C12 H12B 109.0
H12A C12 H12B 107.8
N5 C13 C12 112.8(3)
N5 C13 H13A 109.0
C12 C13 H13A 109.0
N5 C13 H13B 109.0
C12 C13 H13B 109.0
H13A C13 H13B 107.8
H1W1 O1W H1W2 114.1
C1ME O1ME H1 105.7
O1ME C1ME H1MA 109.2
O1ME C1ME H1MB 108.9
H1MA C1ME H1MB 109.5
O1ME C1ME H1MC 110.3
H1MA C1ME H1MC 109.5
H1MB C1ME H1MC 109.5

loop_
_geom_bond_atom_site_label_1
_geom_bond_atom_site_label_2
_geom_bond_distance
Pt1 N3 2.069(3)
Pt1 N4 2.103(3)
Pt1 S1 2.3078(9)
Pt1 S2 2.3107(9)
Zn1 N1 2.148(3)
Zn1 N2 2.167(3)
Zn1 Cl1 2.2575(9)
Zn1 S2 2.4210(10)
Zn1 S1 2.4567(10)
S1 C1 1.832(3)
S2 C9 1.841(3)
N1 C2 1.478(4)
N1 C6 1.486(4)
N1 C3 1.489(4)
N2 C7 1.475(4)
N2 C8 1.483(4)
N2 C5 1.486(4)
N3 C10 1.486(4)
N3 H3 0.85(4)
N3 H3AA 0.78(4)
N4 C11 1.484(4)
N4 C12 1.492(4)
N4 H4 0.84(4)
N5 C13 1.475(5)
N5 H1N5 0.8999
N5 H2N5 0.9000
C1 C2 1.519(5)
C1 H1A 0.9900
C1 H1B 0.9900
C2 H2A 0.9900
C2 H2B 0.9900
C3 C4 1.521(5)
C3 H3A 0.9900
C3 H3B 0.9900
C4 C5 1.518(5)
C4 H4A 0.9900
C4 H4B 0.9900
C5 H5A 0.9900
C5 H5B 0.9900
C6 C7 1.551(5)
C6 H6A 0.9900
C6 H6B 0.9900
C7 H7A 0.9900
C7 H7B 0.9900
C8 C9 1.511(5)
C8 H8A 0.9900
C8 H8B 0.9900
C9 H9A 0.9900
C9 H9B 0.9900
C10 C11 1.493(5)
C10 H10A 0.9900
C10 H10B 0.9900
C11 H11A 0.9900
C11 H11B 0.9900
C12 C13 1.513(5)
C12 H12A 0.9900
C12 H12B 0.9900
C13 H13A 0.9900
C13 H13B 0.9900
O1W H1W1 0.8500
O1W H1W2 0.8500
O1ME C1ME 1.381(5)
O1ME H1 0.8500
C1ME H1MA 0.9600
C1ME H1MB 0.9600
C1ME H1MC 0.9600

loop_
_geom_torsion_atom_site_label_1
_geom_torsion_atom_site_label_2
_geom_torsion_atom_site_label_3
_geom_torsion_atom_site_label_4
_geom_torsion
N3 Pt1 S1 C1 52.63(16)
N4 Pt1 S1 C1 85.9(12)
S2 Pt1 S1 C1 -128.54(12)
N3 Pt1 S1 Zn1 148.55(10)
N4 Pt1 S1 Zn1 -178(15)
S2 Pt1 S1 Zn1 -32.62(3)
N1 Zn1 S1 C1 2.90(13)
N2 Zn1 S1 C1 65.45(16)
Cl1 Zn1 S1 C1 -105.66(12)
S2 Zn1 S1 C1 140.98(12)
N1 Zn1 S1 Pt1 -106.82(7)
N2 Zn1 S1 Pt1 -44.27(11)
Cl1 Zn1 S1 Pt1 144.62(3)
S2 Zn1 S1 Pt1 31.26(3)
N3 Pt1 S2 C9 -80(2)
N4 Pt1 S2 C9 -52.80(14)
S1 Pt1 S2 C9 129.53(12)
N3 Pt1 S2 Zn1 -177(14)
N4 Pt1 S2 Zn1 -149.19(8)
S1 Pt1 S2 Zn1 33.13(3)
N1 Zn1 S2 C9 -64.39(16)
N2 Zn1 S2 C9 -1.54(14)
Cl1 Zn1 S2 C9 106.85(12)
S1 Zn1 S2 C9 -138.20(12)
N1 Zn1 S2 Pt1 42.63(12)
N2 Zn1 S2 Pt1 105.48(7)
Cl1 Zn1 S2 Pt1 -146.13(3)
S1 Zn1 S2 Pt1 -31.18(3)
N2 Zn1 N1 C2 -167.5(2)
Cl1 Zn1 N1 C2 87.5(2)
S2 Zn1 N1 C2 -100.9(2)
S1 Zn1 N1 C2 -28.00(19)
N2 Zn1 N1 C6 -45.5(2)
Cl1 Zn1 N1 C6 -150.44(18)
S2 Zn1 N1 C6 21.1(3)
S1 Zn1 N1 C6 94.03(19)
N2 Zn1 N1 C3 73.9(2)
Cl1 Zn1 N1 C3 -31.0(2)
S2 Zn1 N1 C3 140.54(18)
S1 Zn1 N1 C3 -146.5(2)
N1 Zn1 N2 C7 45.9(2)
Cl1 Zn1 N2 C7 151.32(18)
S2 Zn1 N2 C7 -94.50(19)
S1 Zn1 N2 C7 -20.2(2)
N1 Zn1 N2 C8 167.0(2)
Cl1 Zn1 N2 C8 -87.5(2)
S2 Zn1 N2 C8 26.7(2)
S1 Zn1 N2 C8 100.9(2)
N1 Zn1 N2 C5 -73.8(2)
Cl1 Zn1 N2 C5 31.7(2)
S2 Zn1 N2 C5 145.9(2)
S1 Zn1 N2 C5 -139.87(18)
N4 Pt1 N3 C10 14.0(2)
S1 Pt1 N3 C10 -168.3(2)
S2 Pt1 N3 C10 42(3)
N3 Pt1 N4 C11 14.7(2)
S1 Pt1 N4 C11 -18.9(13)
S2 Pt1 N4 C11 -164.2(2)
N3 Pt1 N4 C12 143.9(3)
S1 Pt1 N4 C12 110.4(11)
S2 Pt1 N4 C12 -35.0(2)
Pt1 S1 C1 C2 109.2(2)
Zn1 S1 C1 C2 21.9(3)
C6 N1 C2 C1 -66.4(4)
C3 N1 C2 C1 169.9(3)
Zn1 N1 C2 C1 51.9(3)
S1 C1 C2 N1 -49.8(4)
C2 N1 C3 C4 166.1(3)
C6 N1 C3 C4 41.7(4)
Zn1 N1 C3 C4 -74.4(3)
N1 C3 C4 C5 50.3(4)
C7 N2 C5 C4 -45.0(4)
C8 N2 C5 C4 -169.2(3)
Zn1 N2 C5 C4 71.5(3)
C3 C4 C5 N2 -48.4(4)
C2 N1 C6 C7 157.9(3)
C3 N1 C6 C7 -79.9(3)
Zn1 N1 C6 C7 37.3(3)
C8 N2 C7 C6 -156.7(3)
C5 N2 C7 C6 81.1(3)
Zn1 N2 C7 C6 -37.8(3)
N1 C6 C7 N2 0.6(4)
C7 N2 C8 C9 65.8(4)
C5 N2 C8 C9 -170.9(3)
Zn1 N2 C8 C9 -51.3(3)
N2 C8 C9 S2 51.2(4)
Pt1 S2 C9 C8 -111.5(2)
Zn1 S2 C9 C8 -23.6(3)
Pt1 N3 C10 C11 -40.2(3)
C12 N4 C11 C10 -174.5(3)
Pt1 N4 C11 C10 -41.0(3)
N3 C10 C11 N4 54.3(4)
C11 N4 C12 C13 72.8(4)
Pt1 N4 C12 C13 -54.4(4)
N4 C12 C13 N5 -179.2(3)
